data_1549756
loop_
_publ_author_name
'Martens, Arthur'
'Weis, Philippe'
'Krummer, Michael Christian'
'Kreuzer, Marvin'
'Meierh\"ofer, Andreas'
'Meier, Stefan C.'
'Bohnenberger, Jan'
'Scherer, Harald'
'Riddlestone, Ian'
'Krossing, Ingo'

_publ_section_title
;
 Facile and systematic access to the least-coordinating WCA
 [(R<sup>F</sup>O)<sub>3</sub>Al-F-Al(OR<sup>F</sup>)<sub>3</sub>]<sup>-</sup>
 and its more Lewis-basic brother
 [F-Al(OR<sup>F</sup>)<sub>3</sub>]<sup>-</sup> (R<sup>F</sup> =
 C(CF<sub>3</sub>)<sub>3</sub>).
;
_journal_issue 35
_journal_name_full 'Chemical science'
_journal_page_first 7058
_journal_page_last 7068
_journal_paper_doi 10.1039/c8sc02591f
_journal_volume 9
_journal_year 2018
_chemical_formula_moiety 'C16 Al F36 O4, C12 H8 Ag F4'
_chemical_formula_sum 'C28 H8 Ag Al F40 O4'
_chemical_formula_weight 1303.19
_chemical_properties_physical Air-sensitive,Moisture-sensitive
_space_group_crystal_system monoclinic
_space_group_IT_number 14
_space_group_name_Hall '-P 2yn'
_space_group_name_H-M_alt 'P 1 21/n 1'
_symmetry_space_group_name_Hall '-P 2yn'
_symmetry_space_group_name_H-M 'P 1 21/n 1'
_atom_sites_solution_hydrogens geom
_audit_creation_method SHELXL-2014/7
_audit_update_record
;
2018-05-28 deposited with the CCDC.
2018-08-01 downloaded from the CCDC.
;
_cell_angle_alpha 90
_cell_angle_beta 91.200(2)
_cell_angle_gamma 90
_cell_formula_units_Z 4
_cell_length_a 14.1565(5)
_cell_length_b 18.4564(6)
_cell_length_c 14.6510(5)
_cell_measurement_reflns_used 9655
_cell_measurement_temperature 100(2)
_cell_measurement_theta_max 28.322
_cell_measurement_theta_min 2.267
_cell_volume 3827.1(2)
_computing_cell_refinement 'SAINT V8.34A'
_computing_data_collection 'APEX2 V2014.11-0'
_computing_data_reduction 'SAINT V8.34A'
_computing_publication_material ShelXle-786
_computing_structure_refinement 'SHELXL-2014/7 (Sheldrick, 2014)'
_computing_structure_solution 'SHELXT-2014/5, Sheldrick 2014'
_diffrn_ambient_temperature 100(2)
_diffrn_measured_fraction_theta_full 1.000
_diffrn_measured_fraction_theta_max 1.000
_diffrn_measurement_device_type 'Bruker Smart Apex II Quazar'
_diffrn_measurement_method 'omega and phi scans'
_diffrn_radiation_type MoK\a
_diffrn_radiation_wavelength 0.71073
_diffrn_reflns_av_unetI/netI 0.0383
_diffrn_reflns_Laue_measured_fraction_full 1.000
_diffrn_reflns_Laue_measured_fraction_max 1.000
_diffrn_reflns_limit_h_max 18
_diffrn_reflns_limit_h_min -18
_diffrn_reflns_limit_k_max 23
_diffrn_reflns_limit_k_min 0
_diffrn_reflns_limit_l_max 18
_diffrn_reflns_limit_l_min 0
_diffrn_reflns_number 9266
_diffrn_reflns_point_group_measured_fraction_full 1.000
_diffrn_reflns_point_group_measured_fraction_max 1.000
_diffrn_reflns_theta_full 25.242
_diffrn_reflns_theta_max 27.100
_diffrn_reflns_theta_min 1.775
_diffrn_source 'INCOATEC Mo Microsourc e'
_exptl_absorpt_coefficient_mu 0.785
_exptl_absorpt_correction_T_max 0.746333
_exptl_absorpt_correction_T_min 0.683262
_exptl_absorpt_correction_type multi-scan
_exptl_absorpt_process_details 'TWINABS - Bruker AXS scaling for twinned crystals - Version 2012/1'
_exptl_crystal_colour colorless
_exptl_crystal_density_diffrn 2.262
_exptl_crystal_description bloc
_exptl_crystal_F_000 2512
_exptl_crystal_recrystallization_method 'Re-crystallisation from solvent: 1,2-Difluorobenzene'
_exptl_crystal_size_max 0.200
_exptl_crystal_size_mid 0.200
_exptl_crystal_size_min 0.050
_refine_diff_density_max 0.687
_refine_diff_density_min -0.425
_refine_diff_density_rms 0.087
_refine_ls_extinction_method none
_refine_ls_goodness_of_fit_ref 1.029
_refine_ls_hydrogen_treatment constr
_refine_ls_matrix_type full
_refine_ls_number_parameters 697
_refine_ls_number_reflns 9266
_refine_ls_number_restraints 3079
_refine_ls_restrained_S_all 0.926
_refine_ls_R_factor_all 0.0685
_refine_ls_R_factor_gt 0.0446
_refine_ls_shift/su_max 0.001
_refine_ls_shift/su_mean 0.000
_refine_ls_structure_factor_coef Fsqd
_refine_ls_weighting_details 'w=1/[\s^2^(Fo^2^)+(0.0603P)^2^+2.9235P] where P=(Fo^2^+2Fc^2^)/3'
_refine_ls_weighting_scheme calc
_refine_ls_wR_factor_gt 0.1066
_refine_ls_wR_factor_ref 0.1172
_reflns_Friedel_coverage 0.000
_reflns_number_gt 6941
_reflns_number_total 9266
_reflns_threshold_expression 'I > 2\s(I)'
_cod_data_source_file c8sc02591f2.cif
_cod_data_source_block twin5_a
_cod_depositor_comments 'Adding full bibliography for 1549751--1549760.cif.'
_cod_database_code 1549756
_shelx_shelxl_version_number 2014/7
_shelx_space_group_comment
;
The symmetry employed for this shelxl refinement is uniquely defined
by the following loop, which should always be used as a source of
symmetry information in preference to the above space-group names.
They are only intended as comments.
;
_shelx_estimated_absorpt_t_min 0.859
_shelx_estimated_absorpt_t_max 0.962

loop_
_space_group_symop_operation_xyz
'x, y, z'
'-x+1/2, y+1/2, -z+1/2'
'-x, -y, -z'
'x-1/2, -y-1/2, z-1/2'

loop_
_atom_site_label
_atom_site_type_symbol
_atom_site_fract_x
_atom_site_fract_y
_atom_site_fract_z
_atom_site_U_iso_or_equiv
_atom_site_adp_type
_atom_site_occupancy
_atom_site_site_symmetry_order
_atom_site_calc_flag
_atom_site_refinement_flags_posn
_atom_site_refinement_flags_adp
_atom_site_refinement_flags_occupancy
_atom_site_disorder_assembly
_atom_site_disorder_group
Ag1 Ag 0.50936(6) 0.49207(4) 1.02422(4) 0.0483(2) Uani 0.5 1 d . . P A -1
Al03 Al 0.63296(5) 0.24650(4) 0.47310(5) 0.01391(16) Uani 1 1 d . . . . .
Ag2 Ag 1.00996(19) 0.49582(15) 0.51405(15) 0.0446(4) Uani 0.5 1 d . . P B -1
O1_1 O 0.64324(13) 0.19046(9) 0.37941(12) 0.0177(4) Uani 1 1 d D U . . .
C1_1 C 0.67180(18) 0.12623(14) 0.34626(18) 0.0177(5) Uani 1 1 d D U . . .
C2_1 C 0.62942(19) 0.11949(14) 0.24822(19) 0.0217(6) Uani 1 1 d D U . . .
F1_1 F 0.53682(12) 0.13114(10) 0.24706(12) 0.0312(4) Uani 1 1 d D U . . .
F2_1 F 0.64260(14) 0.05362(9) 0.21194(12) 0.0372(5) Uani 1 1 d D U . . .
F3_1 F 0.66753(13) 0.16716(10) 0.19221(11) 0.0336(4) Uani 1 1 d D U . . .
C3_1 C 0.78171(19) 0.12396(15) 0.34235(19) 0.0217(6) Uani 1 1 d D U . . .
F4_1 F 0.8171(19) 0.1405(15) 0.4250(11) 0.0277(5) Uani 0.091(7) 1 d D U P C 1
F5_1 F 0.8201(15) 0.1629(14) 0.2789(15) 0.0296(6) Uani 0.091(7) 1 d D U P C 1
F6_1 F 0.8095(16) 0.0542(8) 0.328(2) 0.0310(6) Uani 0.091(7) 1 d D U P C 1
C4_1 C 0.63725(19) 0.06177(14) 0.4055(2) 0.0230(6) Uani 1 1 d D U . . .
F7_1 F 0.6505(2) 0.07690(14) 0.49391(15) 0.0296(6) Uani 0.912(7) 1 d D U P D 1
F8_1 F 0.6856(2) 0.00062(9) 0.38867(17) 0.0288(6) Uani 0.912(7) 1 d D U P D 1
F9_1 F 0.54702(15) 0.04765(15) 0.39128(19) 0.0321(6) Uani 0.912(7) 1 d D U P D 1
F4 F 0.82046(16) 0.11348(16) 0.42508(14) 0.0277(5) Uani 0.909(7) 1 d D . P C 2
F5 F 0.81547(14) 0.18649(13) 0.31170(19) 0.0296(6) Uani 0.909(7) 1 d D . P C 2
F6 F 0.81407(15) 0.07187(14) 0.2884(2) 0.0310(6) Uani 0.909(7) 1 d D . P C 2
F7 F 0.674(2) 0.0583(16) 0.4832(19) 0.0296(6) Uani 0.088(7) 1 d D . P D 2
F8 F 0.643(2) -0.0006(10) 0.3601(17) 0.0288(6) Uani 0.088(7) 1 d D . P D 2
F9 F 0.5389(16) 0.0717(15) 0.417(2) 0.0321(6) Uani 0.088(7) 1 d D . P D 2
O1_2 O 0.73359(13) 0.23522(10) 0.53990(13) 0.0211(4) Uani 1 1 d D U . . .
C1_2 C 0.77915(19) 0.24497(14) 0.62106(18) 0.0202(5) Uani 1 1 d D U . . .
C2_2 C 0.8863(2) 0.23086(15) 0.60552(19) 0.0237(6) Uani 1 1 d D U . . .
F1_2 F 0.90378(12) 0.15949(9) 0.59825(12) 0.0305(4) Uani 1 1 d D U . . .
F2_2 F 0.94066(12) 0.25588(9) 0.67304(13) 0.0305(4) Uani 1 1 d D U . . .
F3_2 F 0.91329(12) 0.26098(10) 0.52839(12) 0.0337(4) Uani 1 1 d D U . . .
C3_2 C 0.7665(2) 0.32382(15) 0.6568(2) 0.0259(6) Uani 1 1 d D U . . .
F4_2 F 0.67744(13) 0.34483(10) 0.64488(12) 0.0355(4) Uani 1 1 d D U . . .
F5_2 F 0.82070(14) 0.36989(9) 0.61093(13) 0.0355(4) Uani 1 1 d D U . . .
F6_2 F 0.78890(14) 0.33038(10) 0.74522(12) 0.0353(4) Uani 1 1 d D U . . .
C4_2 C 0.7425(2) 0.19071(16) 0.69322(19) 0.0262(6) Uani 1 1 d D U . . .
F7_2 F 0.65916(13) 0.21231(11) 0.72464(12) 0.0382(4) Uani 1 1 d D U . . .
F8_2 F 0.80146(13) 0.18352(10) 0.76460(11) 0.0320(4) Uani 1 1 d D U . . .
F9_2 F 0.72980(14) 0.12562(9) 0.65699(12) 0.0365(4) Uani 1 1 d D U . . .
O1_3 O 0.53670(12) 0.22446(10) 0.53807(12) 0.0175(4) Uani 1 1 d D U . . .
C1_3 C 0.44189(18) 0.23163(14) 0.54413(18) 0.0176(5) Uani 1 1 d D U . . .
C2_3 C 0.4106(2) 0.18539(15) 0.62735(19) 0.0242(6) Uani 1 1 d D U . . .
F1_3 F 0.45183(13) 0.12117(9) 0.62627(12) 0.0315(4) Uani 1 1 d D U . . .
F2_3 F 0.31723(12) 0.17498(10) 0.62712(12) 0.0335(4) Uani 1 1 d D U . . .
F3_3 F 0.43535(13) 0.21752(10) 0.70544(11) 0.0326(4) Uani 1 1 d D U . . .
C3_3 C 0.41460(19) 0.31227(15) 0.5609(2) 0.0243(6) Uani 1 1 d D U . . .
F4_3 F 0.41483(12) 0.35023(9) 0.48330(12) 0.0297(4) Uani 1 1 d D U . . .
F5_3 F 0.47606(13) 0.34354(9) 0.61813(13) 0.0346(4) Uani 1 1 d D U . . .
F6_3 F 0.32876(12) 0.31941(9) 0.59600(12) 0.0314(4) Uani 1 1 d D U . . .
C4_3 C 0.38983(19) 0.20478(16) 0.45663(19) 0.0239(6) Uani 1 1 d D U . . .
F7_3 F 0.43419(11) 0.22732(10) 0.38305(11) 0.0294(4) Uani 1 1 d D U . . .
F8_3 F 0.30030(11) 0.22856(10) 0.45061(12) 0.0316(4) Uani 1 1 d D U . . .
F9_3 F 0.38681(13) 0.13267(10) 0.45372(12) 0.0345(4) Uani 1 1 d D U . . .
O1_4 O 0.61892(13) 0.33456(9) 0.43555(12) 0.0183(4) Uani 1 1 d D U . . .
C1_4 C 0.64303(18) 0.38622(13) 0.37554(17) 0.0169(5) Uani 1 1 d D U . . .
C2_4 C 0.5944(2) 0.37192(16) 0.2816(2) 0.0273(6) Uani 1 1 d D U . . .
F1_4 F 0.63779(14) 0.31884(10) 0.23728(12) 0.0363(4) Uani 1 1 d D U . . .
F2_4 F 0.59450(14) 0.43145(10) 0.22736(12) 0.0374(4) Uani 1 1 d D U . . .
F3_4 F 0.50406(13) 0.35401(10) 0.29229(12) 0.0355(4) Uani 1 1 d D U . . .
C3_4 C 0.6100(2) 0.46003(15) 0.4131(2) 0.0280(6) Uani 1 1 d D U . . .
F4_4 F 0.62783(13) 0.46478(9) 0.50237(11) 0.0295(4) Uani 1 1 d D U . . .
F5_4 F 0.51690(13) 0.46888(10) 0.39850(13) 0.0364(4) Uani 1 1 d D U . . .
F6_4 F 0.65479(14) 0.51616(9) 0.37415(12) 0.0332(4) Uani 1 1 d D U . . .
C4_4 C 0.7521(2) 0.38881(15) 0.36272(19) 0.0246(6) Uani 1 1 d D U . . .
F7_4 F 0.79412(12) 0.42451(10) 0.43285(12) 0.0352(4) Uani 1 1 d D U . . .
F8_4 F 0.77583(12) 0.42188(9) 0.28527(12) 0.0304(4) Uani 1 1 d D U . . .
F9_4 F 0.78768(12) 0.32291(9) 0.36077(13) 0.0317(4) Uani 1 1 d D U . . .
C1_5 C 0.9730(2) 0.60089(17) 0.5893(2) 0.0357(7) Uani 1 1 d . . . . .
H1_5 H 1.0304 0.6227 0.5713 0.043 Uiso 1 1 calc R U . B .
F1_5 F 0.87958(18) 0.49499(11) 0.77408(14) 0.0520(6) Uani 1 1 d . . . . .
C2_5 C 0.9701(2) 0.56127(17) 0.6704(2) 0.0343(7) Uani 1 1 d . . . . .
H2_5 H 1.0255 0.5547 0.7071 0.041 Uiso 1 1 calc R U . B .
F2_5 F 0.72409(14) 0.51279(11) 0.67258(16) 0.0478(5) Uani 1 1 d . . . . .
C3_5 C 0.8858(2) 0.53201(16) 0.6961(2) 0.0327(7) Uani 1 1 d . . . . .
C4_5 C 0.8047(2) 0.54067(16) 0.6432(2) 0.0300(7) Uani 1 1 d . . . . .
C5_5 C 0.8069(2) 0.57803(17) 0.5623(2) 0.0328(7) Uani 1 1 d . . . . .
H5_5 H 0.7513 0.5830 0.5255 0.039 Uiso 1 1 calc R U . . .
C6_5 C 0.8916(3) 0.60848(17) 0.5350(2) 0.0342(7) Uani 1 1 d . . . . .
H6_5 H 0.8940 0.6345 0.4791 0.041 Uiso 1 1 calc R U . B .
C1_6 C 0.6417(2) 0.47096(18) 0.9359(2) 0.0334(7) Uani 1 1 d . . . . .
H1_6 H 0.6701 0.5161 0.9513 0.040 Uiso 1 1 calc R U . A .
F1_6 F 0.52725(15) 0.27392(12) 0.86775(15) 0.0489(6) Uani 1 1 d . . . . .
C2_6 C 0.5936(2) 0.46259(19) 0.8527(2) 0.0365(8) Uani 1 1 d . . . . .
H2_6 H 0.5878 0.5025 0.8120 0.044 Uiso 1 1 calc R U . . .
F2_6 F 0.61440(13) 0.29049(10) 1.02902(14) 0.0390(5) Uani 1 1 d . . . . .
C3_6 C 0.5540(2) 0.3961(2) 0.8289(2) 0.0363(8) Uani 1 1 d . . . . .
H3_6 H 0.5214 0.3900 0.7721 0.044 Uiso 1 1 calc R U . . .
C4_6 C 0.5630(2) 0.33930(17) 0.8893(2) 0.0306(7) Uani 1 1 d . . . . .
C5_6 C 0.6080(2) 0.34740(16) 0.9726(2) 0.0269(6) Uani 1 1 d . . . . .
C6_6 C 0.6482(2) 0.41252(17) 0.9970(2) 0.0293(7) Uani 1 1 d . . . . .
H6_6 H 0.6800 0.4179 1.0543 0.035 Uiso 1 1 calc R U . A .

loop_
_atom_site_aniso_label
_atom_site_aniso_U_11
_atom_site_aniso_U_22
_atom_site_aniso_U_33
_atom_site_aniso_U_23
_atom_site_aniso_U_13
_atom_site_aniso_U_12
Ag1 0.0455(4) 0.0368(4) 0.0630(6) -0.0176(4) 0.0147(5) 0.0099(3)
Al03 0.0128(3) 0.0130(3) 0.0159(4) -0.0005(3) 0.0009(3) 0.0000(3)
Ag2 0.0435(10) 0.0346(6) 0.0564(12) -0.0153(8) 0.0184(7) 0.0015(5)
O1_1 0.0212(9) 0.0148(9) 0.0171(9) -0.0036(7) -0.0008(7) 0.0038(7)
C1_1 0.0195(12) 0.0157(12) 0.0180(12) -0.0022(9) -0.0011(10) 0.0023(10)
C2_1 0.0238(13) 0.0184(13) 0.0225(14) -0.0038(10) -0.0032(11) 0.0015(10)
F1_1 0.0249(9) 0.0367(10) 0.0316(10) -0.0012(8) -0.0086(7) 0.0050(7)
F2_1 0.0495(11) 0.0260(9) 0.0353(10) -0.0170(8) -0.0166(9) 0.0112(8)
F3_1 0.0447(11) 0.0361(10) 0.0201(9) 0.0013(7) 0.0004(8) -0.0070(8)
C3_1 0.0202(13) 0.0221(13) 0.0228(14) -0.0061(11) -0.0015(11) 0.0014(10)
F4_1 0.0216(9) 0.0318(14) 0.0294(10) -0.0072(9) -0.0056(7) 0.0049(10)
F5_1 0.0252(9) 0.0261(11) 0.0377(14) -0.0020(10) 0.0082(9) -0.0054(8)
F6_1 0.0255(9) 0.0326(11) 0.0351(15) -0.0164(11) 0.0043(10) 0.0054(8)
C4_1 0.0253(14) 0.0152(12) 0.0285(15) -0.0010(10) -0.0019(11) 0.0001(10)
F7_1 0.0426(14) 0.0238(13) 0.0222(10) 0.0052(8) -0.0008(9) -0.0008(9)
F8_1 0.0329(14) 0.0141(8) 0.0391(13) 0.0007(8) -0.0042(11) 0.0036(8)
F9_1 0.0234(9) 0.0274(14) 0.0453(15) 0.0058(10) -0.0006(9) -0.0055(9)
F4 0.0216(9) 0.0318(14) 0.0294(10) -0.0072(9) -0.0056(7) 0.0049(10)
F5 0.0252(9) 0.0261(11) 0.0377(14) -0.0020(10) 0.0082(9) -0.0054(8)
F6 0.0255(9) 0.0326(11) 0.0351(15) -0.0164(11) 0.0043(10) 0.0054(8)
F7 0.0426(14) 0.0238(13) 0.0222(10) 0.0052(8) -0.0008(9) -0.0008(9)
F8 0.0329(14) 0.0141(8) 0.0391(13) 0.0007(8) -0.0042(11) 0.0036(8)
F9 0.0234(9) 0.0274(14) 0.0453(15) 0.0058(10) -0.0006(9) -0.0055(9)
O1_2 0.0182(9) 0.0268(10) 0.0181(9) -0.0017(7) -0.0034(8) 0.0003(8)
C1_2 0.0200(13) 0.0221(13) 0.0183(13) -0.0010(10) -0.0026(10) 0.0007(10)
C2_2 0.0215(13) 0.0245(13) 0.0248(14) -0.0006(11) -0.0045(11) -0.0010(11)
F1_2 0.0269(9) 0.0267(9) 0.0377(10) -0.0051(7) -0.0068(8) 0.0071(7)
F2_2 0.0237(9) 0.0321(9) 0.0350(10) -0.0013(7) -0.0128(8) -0.0030(7)
F3_2 0.0205(8) 0.0477(11) 0.0331(10) 0.0098(8) 0.0017(7) -0.0032(8)
C3_2 0.0301(15) 0.0242(14) 0.0231(14) -0.0034(11) -0.0085(12) 0.0039(11)
F4_2 0.0352(10) 0.0395(10) 0.0313(10) -0.0092(8) -0.0073(8) 0.0164(8)
F5_2 0.0469(11) 0.0199(8) 0.0393(10) 0.0031(7) -0.0054(9) -0.0040(8)
F6_2 0.0506(11) 0.0301(9) 0.0248(9) -0.0081(7) -0.0111(8) 0.0053(8)
C4_2 0.0274(14) 0.0282(14) 0.0228(14) 0.0016(11) -0.0018(12) -0.0041(11)
F7_2 0.0304(10) 0.0542(12) 0.0302(10) 0.0032(9) 0.0074(8) -0.0043(9)
F8_2 0.0386(10) 0.0354(10) 0.0217(9) 0.0078(7) -0.0078(7) -0.0033(8)
F9_2 0.0501(12) 0.0277(9) 0.0316(10) 0.0019(7) -0.0022(8) -0.0148(8)
O1_3 0.0144(8) 0.0189(9) 0.0195(9) 0.0017(7) 0.0022(7) 0.0001(7)
C1_3 0.0160(12) 0.0198(12) 0.0171(12) 0.0028(10) 0.0020(10) -0.0005(10)
C2_3 0.0227(14) 0.0276(14) 0.0223(14) 0.0044(11) 0.0037(11) -0.0019(11)
F1_3 0.0352(10) 0.0226(8) 0.0370(10) 0.0102(7) 0.0056(8) 0.0000(7)
F2_3 0.0221(9) 0.0444(11) 0.0345(10) 0.0102(8) 0.0074(7) -0.0070(8)
F3_3 0.0346(10) 0.0452(11) 0.0180(8) 0.0009(7) 0.0039(7) 0.0013(8)
C3_3 0.0202(13) 0.0236(13) 0.0292(15) 0.0013(11) 0.0015(11) 0.0019(11)
F4_3 0.0243(9) 0.0261(9) 0.0389(10) 0.0122(7) 0.0060(7) 0.0046(7)
F5_3 0.0339(10) 0.0253(9) 0.0445(11) -0.0126(8) -0.0054(8) 0.0010(7)
F6_3 0.0252(9) 0.0321(9) 0.0374(10) 0.0002(8) 0.0123(7) 0.0081(7)
C4_3 0.0198(13) 0.0306(15) 0.0214(14) 0.0004(11) -0.0002(11) -0.0035(11)
F7_3 0.0218(8) 0.0495(11) 0.0169(8) 0.0020(7) 0.0011(7) -0.0018(8)
F8_3 0.0161(8) 0.0503(11) 0.0284(9) 0.0004(8) -0.0007(7) -0.0021(8)
F9_3 0.0383(10) 0.0298(9) 0.0351(10) -0.0089(7) -0.0027(8) -0.0083(8)
O1_4 0.0211(9) 0.0149(9) 0.0192(9) 0.0023(7) 0.0046(7) -0.0005(7)
C1_4 0.0172(12) 0.0149(12) 0.0186(13) 0.0009(9) 0.0015(10) -0.0023(9)
C2_4 0.0307(15) 0.0284(15) 0.0229(14) 0.0021(11) 0.0005(12) -0.0044(12)
F1_4 0.0556(12) 0.0290(9) 0.0244(9) -0.0077(7) 0.0068(8) -0.0035(8)
F2_4 0.0465(11) 0.0394(10) 0.0260(9) 0.0121(8) -0.0076(8) -0.0054(9)
F3_4 0.0274(9) 0.0485(11) 0.0305(10) 0.0007(8) -0.0058(8) -0.0123(8)
C3_4 0.0337(15) 0.0209(13) 0.0297(15) 0.0029(11) 0.0070(12) 0.0026(11)
F4_4 0.0442(10) 0.0200(8) 0.0245(9) -0.0055(7) 0.0077(7) -0.0006(7)
F5_4 0.0301(9) 0.0304(9) 0.0490(11) 0.0080(8) 0.0101(8) 0.0135(8)
F6_4 0.0495(11) 0.0140(8) 0.0367(10) 0.0033(7) 0.0171(8) -0.0028(7)
C4_4 0.0260(14) 0.0221(13) 0.0258(15) -0.0012(11) 0.0034(11) -0.0020(11)
F7_4 0.0263(9) 0.0430(11) 0.0359(10) -0.0007(8) -0.0054(8) -0.0099(8)
F8_4 0.0338(9) 0.0249(9) 0.0331(9) 0.0033(7) 0.0159(8) -0.0047(7)
F9_4 0.0242(9) 0.0233(8) 0.0483(11) 0.0046(7) 0.0133(8) 0.0053(7)
C1_5 0.0317(17) 0.0297(16) 0.046(2) -0.0078(14) 0.0051(15) -0.0009(13)
F1_5 0.0797(17) 0.0442(12) 0.0320(11) 0.0060(9) -0.0006(11) 0.0103(11)
C2_5 0.0302(17) 0.0312(16) 0.0409(19) -0.0113(14) -0.0131(14) 0.0108(13)
F2_5 0.0359(11) 0.0439(12) 0.0642(14) -0.0099(10) 0.0152(10) -0.0088(9)
C3_5 0.047(2) 0.0237(15) 0.0269(16) -0.0033(12) -0.0037(14) 0.0092(14)
C4_5 0.0283(16) 0.0260(15) 0.0359(17) -0.0101(13) 0.0037(13) 0.0010(12)
C5_5 0.0312(17) 0.0299(16) 0.0368(18) -0.0061(13) -0.0082(14) 0.0070(13)
C6_5 0.048(2) 0.0237(15) 0.0308(17) -0.0019(13) -0.0003(15) 0.0050(14)
C1_6 0.0315(17) 0.0286(16) 0.0401(19) -0.0072(14) -0.0006(14) -0.0010(13)
F1_6 0.0496(13) 0.0447(12) 0.0526(13) -0.0235(10) 0.0083(10) -0.0174(10)
C2_6 0.0337(17) 0.0411(19) 0.0349(18) 0.0059(15) 0.0048(14) 0.0082(15)
F2_6 0.0322(10) 0.0360(11) 0.0489(12) 0.0097(9) 0.0038(9) 0.0017(8)
C3_6 0.0263(16) 0.058(2) 0.0242(16) -0.0069(15) -0.0012(13) 0.0003(15)
C4_6 0.0265(16) 0.0325(16) 0.0333(17) -0.0141(13) 0.0094(13) -0.0040(12)
C5_6 0.0174(14) 0.0309(15) 0.0327(17) -0.0002(13) 0.0047(12) 0.0020(11)
C6_6 0.0213(14) 0.0373(17) 0.0291(16) -0.0041(13) -0.0021(12) -0.0001(12)

loop_
_atom_type_symbol
_atom_type_description
_atom_type_scat_dispersion_real
_atom_type_scat_dispersion_imag
_atom_type_scat_source
C C 0.0033 0.0016 'International Tables Vol C Tables 4.2.6.8 and 6.1.1.4'
O O 0.0106 0.0060 'International Tables Vol C Tables 4.2.6.8 and 6.1.1.4'
F F 0.0171 0.0103 'International Tables Vol C Tables 4.2.6.8 and 6.1.1.4'
Al Al 0.0645 0.0514 'International Tables Vol C Tables 4.2.6.8 and 6.1.1.4'
Ag Ag -0.8971 1.1015 'International Tables Vol C Tables 4.2.6.8 and 6.1.1.4'
H H 0.0000 0.0000 'International Tables Vol C Tables 4.2.6.8 and 6.1.1.4'

loop_
_geom_angle_atom_site_label_1
_geom_angle_atom_site_label_2
_geom_angle_atom_site_label_3
_geom_angle
_geom_angle_site_symmetry_1
_geom_angle_site_symmetry_3
Ag1 Ag1 C1_6 79.96(14) 3_667 .
Ag1 Ag1 C6_6 108.55(14) 3_667 .
C1_6 Ag1 C6_6 33.60(11) . .
O1_2 Al03 O1_4 112.52(10) . .
O1_2 Al03 O1_3 108.11(10) . .
O1_4 Al03 O1_3 108.09(9) . .
O1_2 Al03 O1_1 107.24(9) . .
O1_4 Al03 O1_1 108.76(9) . .
O1_3 Al03 O1_1 112.18(10) . .
C1_5 Ag2 C2_5 31.64(12) . .
C1_5 Ag2 C6_5 31.19(12) . .
C2_5 Ag2 C6_5 53.67(11) . .
C1_1 O1_1 Al03 147.65(17) . .
O1_1 C1_1 C2_1 107.0(2) . .
O1_1 C1_1 C4_1 111.8(2) . .
C2_1 C1_1 C4_1 109.6(2) . .
O1_1 C1_1 C3_1 110.2(2) . .
C2_1 C1_1 C3_1 109.3(2) . .
C4_1 C1_1 C3_1 109.0(2) . .
F3_1 C2_1 F1_1 107.4(2) . .
F3_1 C2_1 F2_1 107.1(2) . .
F1_1 C2_1 F2_1 106.7(2) . .
F3_1 C2_1 C1_1 111.5(2) . .
F1_1 C2_1 C1_1 111.2(2) . .
F2_1 C2_1 C1_1 112.7(2) . .
F5 C3_1 F6 107.2(2) . .
F5 C3_1 F4 106.8(2) . .
F6 C3_1 F4 107.2(2) . .
F5_1 C3_1 F4_1 111.5(14) . .
F5_1 C3_1 F6_1 106.4(12) . .
F4_1 C3_1 F6_1 104.7(12) . .
F5_1 C3_1 C1_1 116.3(10) . .
F5 C3_1 C1_1 110.8(2) . .
F6 C3_1 C1_1 113.4(2) . .
F4 C3_1 C1_1 111.2(2) . .
F4_1 C3_1 C1_1 108.4(12) . .
F6_1 C3_1 C1_1 108.8(10) . .
F7 C4_1 F8 112.5(14) . .
F9_1 C4_1 F7_1 108.1(2) . .
F9_1 C4_1 F8_1 107.5(2) . .
F7_1 C4_1 F8_1 106.9(2) . .
F7 C4_1 F9 106.7(15) . .
F8 C4_1 F9 104.1(13) . .
F7 C4_1 C1_1 114.9(15) . .
F9_1 C4_1 C1_1 112.2(2) . .
F8 C4_1 C1_1 111.0(10) . .
F7_1 C4_1 C1_1 110.0(2) . .
F8_1 C4_1 C1_1 111.8(2) . .
F9 C4_1 C1_1 106.8(11) . .
C1_2 O1_2 Al03 148.87(18) . .
O1_2 C1_2 C4_2 110.6(2) . .
O1_2 C1_2 C3_2 111.3(2) . .
C4_2 C1_2 C3_2 109.4(2) . .
O1_2 C1_2 C2_2 107.3(2) . .
C4_2 C1_2 C2_2 109.3(2) . .
C3_2 C1_2 C2_2 108.9(2) . .
F3_2 C2_2 F2_2 108.6(2) . .
F3_2 C2_2 F1_2 106.7(2) . .
F2_2 C2_2 F1_2 107.2(2) . .
F3_2 C2_2 C1_2 110.7(2) . .
F2_2 C2_2 C1_2 112.6(2) . .
F1_2 C2_2 C1_2 110.8(2) . .
F4_2 C3_2 F6_2 107.9(2) . .
F4_2 C3_2 F5_2 107.6(2) . .
F6_2 C3_2 F5_2 107.7(2) . .
F4_2 C3_2 C1_2 110.1(2) . .
F6_2 C3_2 C1_2 112.6(2) . .
F5_2 C3_2 C1_2 110.8(2) . .
F9_2 C4_2 F8_2 107.6(2) . .
F9_2 C4_2 F7_2 107.2(2) . .
F8_2 C4_2 F7_2 107.6(2) . .
F9_2 C4_2 C1_2 110.9(2) . .
F8_2 C4_2 C1_2 112.7(2) . .
F7_2 C4_2 C1_2 110.6(2) . .
C1_3 O1_3 Al03 143.91(17) . .
O1_3 C1_3 C4_3 111.7(2) . .
O1_3 C1_3 C3_3 110.7(2) . .
C4_3 C1_3 C3_3 108.8(2) . .
O1_3 C1_3 C2_3 107.2(2) . .
C4_3 C1_3 C2_3 109.5(2) . .
C3_3 C1_3 C2_3 108.9(2) . .
F1_3 C2_3 F3_3 107.5(2) . .
F1_3 C2_3 F2_3 108.0(2) . .
F3_3 C2_3 F2_3 108.1(2) . .
F1_3 C2_3 C1_3 110.4(2) . .
F3_3 C2_3 C1_3 110.8(2) . .
F2_3 C2_3 C1_3 112.0(2) . .
F5_3 C3_3 F6_3 107.7(2) . .
F5_3 C3_3 F4_3 107.2(2) . .
F6_3 C3_3 F4_3 107.1(2) . .
F5_3 C3_3 C1_3 110.7(2) . .
F6_3 C3_3 C1_3 112.7(2) . .
F4_3 C3_3 C1_3 111.2(2) . .
F7_3 C4_3 F9_3 107.6(2) . .
F7_3 C4_3 F8_3 107.9(2) . .
F9_3 C4_3 F8_3 107.2(2) . .
F7_3 C4_3 C1_3 110.3(2) . .
F9_3 C4_3 C1_3 111.2(2) . .
F8_3 C4_3 C1_3 112.5(2) . .
C1_4 O1_4 Al03 147.80(17) . .
O1_4 C1_4 C3_4 108.0(2) . .
O1_4 C1_4 C2_4 110.2(2) . .
C3_4 C1_4 C2_4 109.5(2) . .
O1_4 C1_4 C4_4 111.4(2) . .
C3_4 C1_4 C4_4 108.9(2) . .
C2_4 C1_4 C4_4 108.7(2) . .
F1_4 C2_4 F3_4 109.2(2) . .
F1_4 C2_4 F2_4 107.7(2) . .
F3_4 C2_4 F2_4 106.4(2) . .
F1_4 C2_4 C1_4 110.9(2) . .
F3_4 C2_4 C1_4 110.3(2) . .
F2_4 C2_4 C1_4 112.1(2) . .
F4_4 C3_4 F5_4 108.4(2) . .
F4_4 C3_4 F6_4 106.5(2) . .
F5_4 C3_4 F6_4 108.0(2) . .
F4_4 C3_4 C1_4 110.8(2) . .
F5_4 C3_4 C1_4 110.8(2) . .
F6_4 C3_4 C1_4 112.2(2) . .
F9_4 C4_4 F8_4 107.5(2) . .
F9_4 C4_4 F7_4 107.8(2) . .
F8_4 C4_4 F7_4 108.0(2) . .
F9_4 C4_4 C1_4 110.7(2) . .
F8_4 C4_4 C1_4 112.5(2) . .
F7_4 C4_4 C1_4 110.2(2) . .
C6_5 C1_5 C2_5 120.0(3) . .
C6_5 C1_5 Ag2 90.2(2) . .
C2_5 C1_5 Ag2 88.7(2) . .
C6_5 C1_5 H1_5 120.0 . .
C2_5 C1_5 H1_5 120.0 . .
Ag2 C1_5 H1_5 91.1 . .
C3_5 C2_5 C1_5 118.8(3) . .
C3_5 C2_5 Ag2 105.1(2) . .
C1_5 C2_5 Ag2 59.66(18) . .
C3_5 C2_5 H2_5 120.6 . .
C1_5 C2_5 H2_5 120.6 . .
Ag2 C2_5 H2_5 104.0 . .
F1_5 C3_5 C2_5 120.7(3) . .
F1_5 C3_5 C4_5 118.1(3) . .
C2_5 C3_5 C4_5 121.2(3) . .
F2_5 C4_5 C5_5 120.6(3) . .
F2_5 C4_5 C3_5 118.8(3) . .
C5_5 C4_5 C3_5 120.6(3) . .
C4_5 C5_5 C6_5 119.2(3) . .
C4_5 C5_5 H5_5 120.4 . .
C6_5 C5_5 H5_5 120.4 . .
C5_5 C6_5 C1_5 120.1(3) . .
C5_5 C6_5 Ag2 105.2(2) . .
C1_5 C6_5 Ag2 58.56(18) . .
C5_5 C6_5 H6_5 119.9 . .
C1_5 C6_5 H6_5 119.9 . .
Ag2 C6_5 H6_5 105.0 . .
C2_6 C1_6 C6_6 119.8(3) . .
C2_6 C1_6 Ag1 79.45(19) . 3_667
C6_6 C1_6 Ag1 96.5(2) . 3_667
C2_6 C1_6 Ag1 96.9(2) . .
C6_6 C1_6 Ag1 79.50(19) . .
Ag1 C1_6 Ag1 19.94(4) 3_667 .
C2_6 C1_6 H1_6 120.1 . .
C6_6 C1_6 H1_6 120.1 . .
Ag1 C1_6 H1_6 94.0 3_667 .
Ag1 C1_6 H1_6 93.6 . .
C3_6 C2_6 C1_6 120.3(3) . .
C3_6 C2_6 Ag1 103.9(2) . 3_667
C1_6 C2_6 Ag1 67.14(18) . 3_667
C3_6 C2_6 H2_6 119.8 . .
C1_6 C2_6 H2_6 119.8 . .
Ag1 C2_6 H2_6 98.6 3_667 .
C4_6 C3_6 C2_6 118.6(3) . .
C4_6 C3_6 H3_6 120.7 . .
C2_6 C3_6 H3_6 120.7 . .
F1_6 C4_6 C5_6 118.2(3) . .
F1_6 C4_6 C3_6 120.2(3) . .
C5_6 C4_6 C3_6 121.6(3) . .
F2_6 C5_6 C4_6 119.2(3) . .
F2_6 C5_6 C6_6 120.2(3) . .
C4_6 C5_6 C6_6 120.6(3) . .
C5_6 C6_6 C1_6 119.1(3) . .
C5_6 C6_6 Ag1 103.47(19) . .
C1_6 C6_6 Ag1 66.90(18) . .
C5_6 C6_6 H6_6 120.5 . .
C1_6 C6_6 H6_6 120.5 . .
Ag1 C6_6 H6_6 99.0 . .

loop_
_geom_bond_atom_site_label_1
_geom_bond_atom_site_label_2
_geom_bond_distance
_geom_bond_site_symmetry_2
Ag1 Ag1 0.8074(12) 3_667
Ag1 C1_6 2.332(3) .
Ag1 C6_6 2.493(3) .
Al03 O1_2 1.724(2) .
Al03 O1_4 1.7260(19) .
Al03 O1_3 1.7270(18) .
Al03 O1_1 1.7273(19) .
Ag2 C1_5 2.297(4) .
Ag2 C2_5 2.661(4) .
Ag2 C6_5 2.692(4) .
O1_1 C1_1 1.346(3) .
C1_1 C2_1 1.550(4) .
C1_1 C4_1 1.557(4) .
C1_1 C3_1 1.559(4) .
C2_1 F3_1 1.326(3) .
C2_1 F1_1 1.328(3) .
C2_1 F2_1 1.341(3) .
C3_1 F5_1 1.302(12) .
C3_1 F5 1.331(3) .
C3_1 F6 1.332(3) .
C3_1 F4 1.334(3) .
C3_1 F4_1 1.336(13) .
C3_1 F6_1 1.364(12) .
C4_1 F7 1.24(2) .
C4_1 F9_1 1.316(3) .
C4_1 F8 1.332(19) .
C4_1 F7_1 1.335(4) .
C4_1 F8_1 1.346(3) .
C4_1 F9 1.42(2) .
O1_2 C1_2 1.353(3) .
C1_2 C4_2 1.553(4) .
C1_2 C3_2 1.558(4) .
C1_2 C2_2 1.561(4) .
C2_2 F3_2 1.323(3) .
C2_2 F2_2 1.323(3) .
C2_2 F1_2 1.345(3) .
C3_2 F4_2 1.328(3) .
C3_2 F6_2 1.333(3) .
C3_2 F5_2 1.335(3) .
C4_2 F9_2 1.324(3) .
C4_2 F8_2 1.331(3) .
C4_2 F7_2 1.336(3) .
O1_3 C1_3 1.354(3) .
C1_3 C4_3 1.547(4) .
C1_3 C3_3 1.559(4) .
C1_3 C2_3 1.560(4) .
C2_3 F1_3 1.322(3) .
C2_3 F3_3 1.329(3) .
C2_3 F2_3 1.335(3) .
C3_3 F5_3 1.327(3) .
C3_3 F6_3 1.336(3) .
C3_3 F4_3 1.336(3) .
C4_3 F7_3 1.326(3) .
C4_3 F9_3 1.332(3) .
C4_3 F8_3 1.342(3) .
O1_4 C1_4 1.346(3) .
C1_4 C3_4 1.545(4) .
C1_4 C2_4 1.549(4) .
C1_4 C4_4 1.560(4) .
C2_4 F1_4 1.332(3) .
C2_4 F3_4 1.333(3) .
C2_4 F2_4 1.356(3) .
C3_4 F4_4 1.330(3) .
C3_4 F5_4 1.340(3) .
C3_4 F6_4 1.348(3) .
C4_4 F9_4 1.317(3) .
C4_4 F8_4 1.337(3) .
C4_4 F7_4 1.348(3) .
C1_5 C6_5 1.394(5) .
C1_5 C2_5 1.396(5) .
C1_5 H1_5 0.9500 .
F1_5 C3_5 1.335(4) .
C2_5 C3_5 1.369(5) .
C2_5 H2_5 0.9500 .
F2_5 C4_5 1.332(4) .
C3_5 C4_5 1.381(5) .
C4_5 C5_5 1.371(5) .
C5_5 C6_5 1.390(5) .
C5_5 H5_5 0.9500 .
C6_5 H6_5 0.9500 .
C1_6 C2_6 1.393(5) .
C1_6 C6_6 1.403(5) .
C1_6 Ag1 2.331(3) 3_667
C1_6 H1_6 0.9500 .
F1_6 C4_6 1.344(4) .
C2_6 C3_6 1.391(5) .
C2_6 Ag1 2.487(3) 3_667
C2_6 H2_6 0.9500 .
F2_6 C5_6 1.338(4) .
C3_6 C4_6 1.377(5) .
C3_6 H3_6 0.9500 .
C4_6 C5_6 1.373(5) .
C5_6 C6_6 1.374(4) .
C6_6 H6_6 0.9500 .

loop_
_geom_torsion_atom_site_label_1
_geom_torsion_atom_site_label_2
_geom_torsion_atom_site_label_3
_geom_torsion_atom_site_label_4
_geom_torsion
_geom_torsion_site_symmetry_1
_geom_torsion_site_symmetry_4
O1_2 Al03 O1_1 C1_1 38.0(3) . .
O1_4 Al03 O1_1 C1_1 159.9(3) . .
O1_3 Al03 O1_1 C1_1 -80.6(3) . .
Al03 O1_1 C1_1 C2_1 168.1(3) . .
Al03 O1_1 C1_1 C4_1 48.1(4) . .
Al03 O1_1 C1_1 C3_1 -73.2(4) . .
O1_1 C1_1 C2_1 F3_1 67.7(3) . .
C4_1 C1_1 C2_1 F3_1 -171.0(2) . .
C3_1 C1_1 C2_1 F3_1 -51.6(3) . .
O1_1 C1_1 C2_1 F1_1 -52.2(3) . .
C4_1 C1_1 C2_1 F1_1 69.2(3) . .
C3_1 C1_1 C2_1 F1_1 -171.4(2) . .
O1_1 C1_1 C2_1 F2_1 -171.9(2) . .
C4_1 C1_1 C2_1 F2_1 -50.5(3) . .
C3_1 C1_1 C2_1 F2_1 68.9(3) . .
O1_1 C1_1 C3_1 F5_1 -72.9(15) . .
C2_1 C1_1 C3_1 F5_1 44.4(15) . .
C4_1 C1_1 C3_1 F5_1 164.1(15) . .
O1_1 C1_1 C3_1 F5 -42.1(3) . .
C2_1 C1_1 C3_1 F5 75.2(3) . .
C4_1 C1_1 C3_1 F5 -165.1(2) . .
O1_1 C1_1 C3_1 F6 -162.6(3) . .
C2_1 C1_1 C3_1 F6 -45.4(3) . .
C4_1 C1_1 C3_1 F6 74.4(3) . .
O1_1 C1_1 C3_1 F4 76.5(3) . .
C2_1 C1_1 C3_1 F4 -166.2(2) . .
C4_1 C1_1 C3_1 F4 -46.5(3) . .
O1_1 C1_1 C3_1 F4_1 53.7(13) . .
C2_1 C1_1 C3_1 F4_1 170.9(13) . .
C4_1 C1_1 C3_1 F4_1 -69.3(13) . .
O1_1 C1_1 C3_1 F6_1 167.0(14) . .
C2_1 C1_1 C3_1 F6_1 -75.7(14) . .
C4_1 C1_1 C3_1 F6_1 44.0(14) . .
O1_1 C1_1 C4_1 F7 -67.8(15) . .
C2_1 C1_1 C4_1 F7 173.8(15) . .
C3_1 C1_1 C4_1 F7 54.3(15) . .
O1_1 C1_1 C4_1 F9_1 76.1(3) . .
C2_1 C1_1 C4_1 F9_1 -42.3(3) . .
C3_1 C1_1 C4_1 F9_1 -161.9(3) . .
O1_1 C1_1 C4_1 F8 163.2(15) . .
C2_1 C1_1 C4_1 F8 44.8(15) . .
C3_1 C1_1 C4_1 F8 -74.8(15) . .
O1_1 C1_1 C4_1 F7_1 -44.4(3) . .
C2_1 C1_1 C4_1 F7_1 -162.8(2) . .
C3_1 C1_1 C4_1 F7_1 77.6(3) . .
O1_1 C1_1 C4_1 F8_1 -163.0(2) . .
C2_1 C1_1 C4_1 F8_1 78.6(3) . .
C3_1 C1_1 C4_1 F8_1 -41.0(3) . .
O1_1 C1_1 C4_1 F9 50.3(13) . .
C2_1 C1_1 C4_1 F9 -68.1(13) . .
C3_1 C1_1 C4_1 F9 172.3(13) . .
O1_4 Al03 O1_2 C1_2 75.0(4) . .
O1_3 Al03 O1_2 C1_2 -44.3(4) . .
O1_1 Al03 O1_2 C1_2 -165.4(3) . .
Al03 O1_2 C1_2 C4_2 75.5(4) . .
Al03 O1_2 C1_2 C3_2 -46.3(4) . .
Al03 O1_2 C1_2 C2_2 -165.3(3) . .
O1_2 C1_2 C2_2 F3_2 42.5(3) . .
C4_2 C1_2 C2_2 F3_2 162.5(2) . .
C3_2 C1_2 C2_2 F3_2 -78.1(3) . .
O1_2 C1_2 C2_2 F2_2 164.2(2) . .
C4_2 C1_2 C2_2 F2_2 -75.8(3) . .
C3_2 C1_2 C2_2 F2_2 43.6(3) . .
O1_2 C1_2 C2_2 F1_2 -75.7(3) . .
C4_2 C1_2 C2_2 F1_2 44.3(3) . .
C3_2 C1_2 C2_2 F1_2 163.7(2) . .
O1_2 C1_2 C3_2 F4_2 43.4(3) . .
C4_2 C1_2 C3_2 F4_2 -79.2(3) . .
C2_2 C1_2 C3_2 F4_2 161.4(2) . .
O1_2 C1_2 C3_2 F6_2 163.8(2) . .
C4_2 C1_2 C3_2 F6_2 41.2(3) . .
C2_2 C1_2 C3_2 F6_2 -78.2(3) . .
O1_2 C1_2 C3_2 F5_2 -75.5(3) . .
C4_2 C1_2 C3_2 F5_2 161.9(2) . .
C2_2 C1_2 C3_2 F5_2 42.5(3) . .
O1_2 C1_2 C4_2 F9_2 41.3(3) . .
C3_2 C1_2 C4_2 F9_2 164.2(2) . .
C2_2 C1_2 C4_2 F9_2 -76.6(3) . .
O1_2 C1_2 C4_2 F8_2 162.0(2) . .
C3_2 C1_2 C4_2 F8_2 -75.1(3) . .
C2_2 C1_2 C4_2 F8_2 44.1(3) . .
O1_2 C1_2 C4_2 F7_2 -77.5(3) . .
C3_2 C1_2 C4_2 F7_2 45.5(3) . .
C2_2 C1_2 C4_2 F7_2 164.6(2) . .
O1_2 Al03 O1_3 C1_3 161.9(3) . .
O1_4 Al03 O1_3 C1_3 39.8(3) . .
O1_1 Al03 O1_3 C1_3 -80.1(3) . .
Al03 O1_3 C1_3 C4_3 55.1(4) . .
Al03 O1_3 C1_3 C3_3 -66.2(4) . .
Al03 O1_3 C1_3 C2_3 175.2(2) . .
O1_3 C1_3 C2_3 F1_3 -45.2(3) . .
C4_3 C1_3 C2_3 F1_3 76.2(3) . .
C3_3 C1_3 C2_3 F1_3 -165.0(2) . .
O1_3 C1_3 C2_3 F3_3 73.8(3) . .
C4_3 C1_3 C2_3 F3_3 -164.8(2) . .
C3_3 C1_3 C2_3 F3_3 -46.0(3) . .
O1_3 C1_3 C2_3 F2_3 -165.5(2) . .
C4_3 C1_3 C2_3 F2_3 -44.1(3) . .
C3_3 C1_3 C2_3 F2_3 74.7(3) . .
O1_3 C1_3 C3_3 F5_3 -39.1(3) . .
C4_3 C1_3 C3_3 F5_3 -162.2(2) . .
C2_3 C1_3 C3_3 F5_3 78.5(3) . .
O1_3 C1_3 C3_3 F6_3 -159.8(2) . .
C4_3 C1_3 C3_3 F6_3 77.1(3) . .
C2_3 C1_3 C3_3 F6_3 -42.2(3) . .
O1_3 C1_3 C3_3 F4_3 79.9(3) . .
C4_3 C1_3 C3_3 F4_3 -43.2(3) . .
C2_3 C1_3 C3_3 F4_3 -162.4(2) . .
O1_3 C1_3 C4_3 F7_3 -42.8(3) . .
C3_3 C1_3 C4_3 F7_3 79.6(3) . .
C2_3 C1_3 C4_3 F7_3 -161.5(2) . .
O1_3 C1_3 C4_3 F9_3 76.5(3) . .
C3_3 C1_3 C4_3 F9_3 -161.0(2) . .
C2_3 C1_3 C4_3 F9_3 -42.2(3) . .
O1_3 C1_3 C4_3 F8_3 -163.3(2) . .
C3_3 C1_3 C4_3 F8_3 -40.9(3) . .
C2_3 C1_3 C4_3 F8_3 78.0(3) . .
O1_2 Al03 O1_4 C1_4 80.0(3) . .
O1_3 Al03 O1_4 C1_4 -160.7(3) . .
O1_1 Al03 O1_4 C1_4 -38.7(4) . .
Al03 O1_4 C1_4 C3_4 -164.7(3) . .
Al03 O1_4 C1_4 C2_4 75.7(4) . .
Al03 O1_4 C1_4 C4_4 -45.1(4) . .
O1_4 C1_4 C2_4 F1_4 -76.8(3) . .
C3_4 C1_4 C2_4 F1_4 164.5(2) . .
C4_4 C1_4 C2_4 F1_4 45.6(3) . .
O1_4 C1_4 C2_4 F3_4 44.3(3) . .
C3_4 C1_4 C2_4 F3_4 -74.4(3) . .
C4_4 C1_4 C2_4 F3_4 166.7(2) . .
O1_4 C1_4 C2_4 F2_4 162.7(2) . .
C3_4 C1_4 C2_4 F2_4 44.0(3) . .
C4_4 C1_4 C2_4 F2_4 -74.8(3) . .
O1_4 C1_4 C3_4 F4_4 42.0(3) . .
C2_4 C1_4 C3_4 F4_4 162.1(2) . .
C4_4 C1_4 C3_4 F4_4 -79.1(3) . .
O1_4 C1_4 C3_4 F5_4 -78.2(3) . .
C2_4 C1_4 C3_4 F5_4 41.8(3) . .
C4_4 C1_4 C3_4 F5_4 160.6(2) . .
O1_4 C1_4 C3_4 F6_4 161.0(2) . .
C2_4 C1_4 C3_4 F6_4 -79.0(3) . .
C4_4 C1_4 C3_4 F6_4 39.8(3) . .
O1_4 C1_4 C4_4 F9_4 40.0(3) . .
C3_4 C1_4 C4_4 F9_4 159.0(2) . .
C2_4 C1_4 C4_4 F9_4 -81.7(3) . .
O1_4 C1_4 C4_4 F8_4 160.2(2) . .
C3_4 C1_4 C4_4 F8_4 -80.7(3) . .
C2_4 C1_4 C4_4 F8_4 38.5(3) . .
O1_4 C1_4 C4_4 F7_4 -79.2(3) . .
C3_4 C1_4 C4_4 F7_4 39.9(3) . .
C2_4 C1_4 C4_4 F7_4 159.1(2) . .
C6_5 C1_5 C2_5 C3_5 -1.7(5) . .
Ag2 C1_5 C2_5 C3_5 -91.2(3) . .
C6_5 C1_5 C2_5 Ag2 89.5(3) . .
C1_5 C2_5 C3_5 F1_5 -178.6(3) . .
Ag2 C2_5 C3_5 F1_5 118.0(3) . .
C1_5 C2_5 C3_5 C4_5 0.5(5) . .
Ag2 C2_5 C3_5 C4_5 -62.9(3) . .
F1_5 C3_5 C4_5 F2_5 0.9(4) . .
C2_5 C3_5 C4_5 F2_5 -178.2(3) . .
F1_5 C3_5 C4_5 C5_5 -179.8(3) . .
C2_5 C3_5 C4_5 C5_5 1.0(5) . .
F2_5 C4_5 C5_5 C6_5 177.9(3) . .
C3_5 C4_5 C5_5 C6_5 -1.3(5) . .
C4_5 C5_5 C6_5 C1_5 0.0(5) . .
C4_5 C5_5 C6_5 Ag2 62.2(3) . .
C2_5 C1_5 C6_5 C5_5 1.5(5) . .
Ag2 C1_5 C6_5 C5_5 90.1(3) . .
C2_5 C1_5 C6_5 Ag2 -88.6(3) . .
C6_6 C1_6 C2_6 C3_6 -1.6(5) . .
Ag1 C1_6 C2_6 C3_6 -93.1(3) 3_667 .
Ag1 C1_6 C2_6 C3_6 -83.4(3) . .
C6_6 C1_6 C2_6 Ag1 91.5(3) . 3_667
Ag1 C1_6 C2_6 Ag1 9.72(7) . 3_667
C1_6 C2_6 C3_6 C4_6 0.4(5) . .
Ag1 C2_6 C3_6 C4_6 -71.0(3) 3_667 .
C2_6 C3_6 C4_6 F1_6 -178.6(3) . .
C2_6 C3_6 C4_6 C5_6 1.4(5) . .
F1_6 C4_6 C5_6 F2_6 -0.3(4) . .
C3_6 C4_6 C5_6 F2_6 179.7(3) . .
F1_6 C4_6 C5_6 C6_6 178.1(3) . .
C3_6 C4_6 C5_6 C6_6 -2.0(5) . .
F2_6 C5_6 C6_6 C1_6 179.0(3) . .
C4_6 C5_6 C6_6 C1_6 0.7(4) . .
F2_6 C5_6 C6_6 Ag1 -110.1(2) . .
C4_6 C5_6 C6_6 Ag1 71.5(3) . .
C2_6 C1_6 C6_6 C5_6 1.1(5) . .
Ag1 C1_6 C6_6 C5_6 82.6(3) 3_667 .
Ag1 C1_6 C6_6 C5_6 93.0(3) . .
C2_6 C1_6 C6_6 Ag1 -92.0(3) . .
Ag1 C1_6 C6_6 Ag1 -10.41(7) 3_667 .
